data_7120324
loop_
_publ_author_name
'Tian, Xiaohe'
'Zhu, Yingzhong'
'Zhang, Qiong'
'Zhang, Ruilong'
'Wu, Jieying'
'Tian, Yupeng'

_publ_section_title
;
 Halides Tuning Subcellular-Targeting in Two-Photon Emissive Complexes via
 Different Uptake Mechanisms
;
_journal_name_full 'Chem. Commun.'
_journal_paper_doi 10.1039/C7CC03640J
_journal_year 2017
_chemical_formula_sum 'C117 H120 Br8 N16 O19 Zn4'
_chemical_formula_weight 2955.05
_chemical_name_systematic
;
 ?
;
_space_group_IT_number 15
_symmetry_cell_setting monoclinic
_symmetry_space_group_name_Hall '-C 2yc'
_symmetry_space_group_name_H-M 'C 1 2/c 1'
_atom_sites_solution_hydrogens geom
_atom_sites_solution_primary direct
_atom_sites_solution_secondary difmap
_audit_creation_method SHELXL-97
_audit_update_record
;
2016-03-17 deposited with the CCDC.
2017-06-22 downloaded from the CCDC.
;
_cell_angle_alpha 90.00
_cell_angle_beta 118.7900(10)
_cell_angle_gamma 90.00
_cell_formula_units_Z 4
_cell_length_a 27.370(3)
_cell_length_b 15.9390(15)
_cell_length_c 34.916(3)
_cell_measurement_reflns_used 7319
_cell_measurement_temperature 296(2)
_cell_measurement_theta_max 21.87
_cell_measurement_theta_min 2.17
_cell_volume 13349(2)
_computing_structure_refinement 'SHELXL-97 (Sheldrick, 1997)'
_computing_structure_solution 'SHELXS-97 (Sheldrick, 1990)'
_diffrn_ambient_temperature 296(2)
_diffrn_measured_fraction_theta_full 1.000
_diffrn_measured_fraction_theta_max 1.000
_diffrn_measurement_device_type 'Bruker APEX-II CCD'
_diffrn_radiation_monochromator graphite
_diffrn_radiation_source 'fine-focus sealed tube'
_diffrn_radiation_type MoK\a
_diffrn_radiation_wavelength 0.71073
_diffrn_reflns_av_R_equivalents 0.0570
_diffrn_reflns_av_sigmaI/netI 0.0597
_diffrn_reflns_limit_h_max 31
_diffrn_reflns_limit_h_min -32
_diffrn_reflns_limit_k_max 18
_diffrn_reflns_limit_k_min -18
_diffrn_reflns_limit_l_max 41
_diffrn_reflns_limit_l_min -41
_diffrn_reflns_number 46842
_diffrn_reflns_theta_full 25.00
_diffrn_reflns_theta_max 25.00
_diffrn_reflns_theta_min 1.33
_exptl_absorpt_coefficient_mu 3.170
_exptl_absorpt_correction_T_max 0.6148
_exptl_absorpt_correction_T_min 0.5697
_exptl_absorpt_correction_type none
_exptl_crystal_density_diffrn 1.470
_exptl_crystal_density_method 'not measured'
_exptl_crystal_description block
_exptl_crystal_F_000 5944
_exptl_crystal_size_max 0.20
_exptl_crystal_size_mid 0.18
_exptl_crystal_size_min 0.17
_refine_diff_density_max 1.385
_refine_diff_density_min -0.910
_refine_diff_density_rms 0.124
_refine_ls_extinction_method none
_refine_ls_goodness_of_fit_ref 1.041
_refine_ls_hydrogen_treatment mixed
_refine_ls_matrix_type full
_refine_ls_number_parameters 827
_refine_ls_number_reflns 11746
_refine_ls_number_restraints 0
_refine_ls_restrained_S_all 1.041
_refine_ls_R_factor_all 0.1249
_refine_ls_R_factor_gt 0.0699
_refine_ls_shift/su_max 0.010
_refine_ls_shift/su_mean 0.001
_refine_ls_structure_factor_coef Fsqd
_refine_ls_weighting_details 'calc w=1/[\s^2^(Fo^2^)+(0.1452P)^2^+0.0000P] where P=(Fo^2^+2Fc^2^)/3'
_refine_ls_weighting_scheme calc
_refine_ls_wR_factor_gt 0.2098
_refine_ls_wR_factor_ref 0.2347
_reflns_number_gt 7006
_reflns_number_total 11746
_reflns_threshold_expression >2sigma(I)
_cod_data_source_file c7cc03640j2.cif
_cod_data_source_block 20141128b1_0m
_cod_depositor_comments
;
The following automatic conversions were performed:

'_symmetry_cell_setting' value 'Monoclinic' changed to 'monoclinic'
according to
/home/data/users/saulius/crontab/automatic-downloads/rss-feeds/RSC/lib/dictionaries/cif_core.dic
dictionary named 'cif_core.dic' version 2.4.2 from 2011-04-26.

Automatic conversion script
Id: cif_fix_values 4973 2017-02-22 13:04:09Z antanas 
;
_cod_original_sg_symbol_H-M 'C2/c  '
_cod_database_code 7120324

loop_
_symmetry_equiv_pos_as_xyz
'x, y, z'
'-x, y, -z+1/2'
'x+1/2, y+1/2, z'
'-x+1/2, y+1/2, -z+1/2'
'-x, -y, -z'
'x, -y, z-1/2'
'-x+1/2, -y+1/2, -z'
'x+1/2, -y+1/2, z-1/2'

loop_
_atom_site_label
_atom_site_type_symbol
_atom_site_fract_x
_atom_site_fract_y
_atom_site_fract_z
_atom_site_U_iso_or_equiv
_atom_site_adp_type
_atom_site_occupancy
_atom_site_symmetry_multiplicity
_atom_site_calc_flag
_atom_site_refinement_flags
_atom_site_disorder_assembly
_atom_site_disorder_group
C25 C 0.537(8) 0.848(10) 0.499(6) 0.13(3) Uani 0.32(3) 1 d P A 1
H25A H 0.5597 0.7998 0.5148 0.157 Uiso 0.32(3) 1 calc PR A 1
H25B H 0.5519 0.8970 0.5169 0.157 Uiso 0.32(3) 1 calc PR A 1
C26 C 0.478(3) 0.834(4) 0.4882(19) 0.14(2) Uani 0.32(3) 1 d P A 1
H26A H 0.4763 0.8262 0.5148 0.205 Uiso 0.32(3) 1 calc PR A 1
H26B H 0.4637 0.7847 0.4703 0.205 Uiso 0.32(3) 1 calc PR A 1
H26C H 0.4560 0.8816 0.4728 0.205 Uiso 0.32(3) 1 calc PR A 1
C29 C 0.808(9) 0.845(16) 0.420(7) 0.17(6) Uani 0.32(3) 1 d P A 1
H29A H 0.8132 0.7857 0.4157 0.208 Uiso 0.32(3) 1 calc PR A 1
H29B H 0.7964 0.8734 0.3922 0.208 Uiso 0.32(3) 1 calc PR A 1
C30 C 0.862(7) 0.882(10) 0.455(3) 0.17(4) Uani 0.32(3) 1 d P A 1
H30A H 0.8898 0.8785 0.4453 0.249 Uiso 0.32(3) 1 calc PR A 1
H30B H 0.8744 0.8506 0.4812 0.249 Uiso 0.32(3) 1 calc PR A 1
H30C H 0.8561 0.9391 0.4593 0.249 Uiso 0.32(3) 1 calc PR A 1
C55 C 0.917(8) 0.374(10) 0.346(5) 0.17(5) Uani 0.32(3) 1 d P A 1
H55A H 0.9440 0.3716 0.3765 0.210 Uiso 0.32(3) 1 calc PR A 1
H55B H 0.9366 0.3838 0.3295 0.210 Uiso 0.32(3) 1 calc PR A 1
C56 C 0.877(3) 0.446(4) 0.3380(19) 0.18(3) Uani 0.32(3) 1 d P A 1
H56A H 0.8947 0.4983 0.3382 0.264 Uiso 0.32(3) 1 calc PR A 1
H56B H 0.8665 0.4470 0.3606 0.264 Uiso 0.32(3) 1 calc PR A 1
H56C H 0.8441 0.4394 0.3101 0.264 Uiso 0.32(3) 1 calc PR A 1
C59 C 0.712(3) -0.124(5) 0.270(3) 0.086(15) Uani 0.32(3) 1 d P A 1
H59A H 0.7208 -0.1258 0.2468 0.103 Uiso 0.32(3) 1 calc PR A 1
H59B H 0.6733 -0.1051 0.2583 0.103 Uiso 0.32(3) 1 calc PR A 1
C60 C 0.716(2) -0.212(3) 0.2881(14) 0.098(13) Uani 0.32(3) 1 d P A 1
H60A H 0.6924 -0.2487 0.2649 0.147 Uiso 0.32(3) 1 calc PR A 1
H60B H 0.7044 -0.2113 0.3101 0.147 Uiso 0.32(3) 1 calc PR A 1
H60C H 0.7539 -0.2305 0.3008 0.147 Uiso 0.32(3) 1 calc PR A 1
C25' C 0.523(4) 0.877(6) 0.490(3) 0.18(3) Uani 0.68(3) 1 d P A 2
H25C H 0.5453 0.9233 0.5080 0.211 Uiso 0.68(3) 1 calc PR A 2
H25D H 0.5304 0.8283 0.5083 0.211 Uiso 0.68(3) 1 calc PR A 2
C26' C 0.4623(16) 0.899(3) 0.4687(11) 0.178(13) Uani 0.68(3) 1 d P A 2
H26D H 0.4521 0.9105 0.4909 0.267 Uiso 0.68(3) 1 calc PR A 2
H26E H 0.4405 0.8533 0.4509 0.267 Uiso 0.68(3) 1 calc PR A 2
H26F H 0.4554 0.9483 0.4508 0.267 Uiso 0.68(3) 1 calc PR A 2
C29' C 0.790(4) 0.861(7) 0.406(3) 0.146(19) Uani 0.68(3) 1 d P A 2
H29C H 0.7723 0.9064 0.3852 0.175 Uiso 0.68(3) 1 calc PR A 2
H29D H 0.7828 0.8094 0.3893 0.175 Uiso 0.68(3) 1 calc PR A 2
C30' C 0.851(3) 0.876(5) 0.4297(15) 0.155(16) Uani 0.68(3) 1 d P A 2
H30D H 0.8648 0.8788 0.4093 0.233 Uiso 0.68(3) 1 calc PR A 2
H30E H 0.8688 0.8309 0.4499 0.233 Uiso 0.68(3) 1 calc PR A 2
H30F H 0.8583 0.9280 0.4454 0.233 Uiso 0.68(3) 1 calc PR A 2
C55' C 0.937(3) 0.341(5) 0.361(2) 0.161(18) Uani 0.68(3) 1 d P A 2
H55C H 0.9692 0.3047 0.3742 0.194 Uiso 0.68(3) 1 calc PR A 2
H55D H 0.9316 0.3649 0.3844 0.194 Uiso 0.68(3) 1 calc PR A 2
C56' C 0.9468(15) 0.411(2) 0.3363(9) 0.159(11) Uani 0.68(3) 1 d P A 2
H56D H 0.9790 0.4426 0.3561 0.239 Uiso 0.68(3) 1 calc PR A 2
H56E H 0.9149 0.4472 0.3235 0.239 Uiso 0.68(3) 1 calc PR A 2
H56F H 0.9530 0.3873 0.3137 0.239 Uiso 0.68(3) 1 calc PR A 2
C59' C 0.707(3) -0.112(5) 0.263(2) 0.23(3) Uani 0.68(3) 1 d P A 2
H59C H 0.6806 -0.0727 0.2421 0.271 Uiso 0.68(3) 1 calc PR A 2
H59D H 0.7263 -0.1405 0.2503 0.271 Uiso 0.68(3) 1 calc PR A 2
C60' C 0.677(2) -0.173(3) 0.2765(13) 0.225(18) Uani 0.68(3) 1 d P A 2
H60D H 0.6503 -0.2033 0.2511 0.338 Uiso 0.68(3) 1 calc PR A 2
H60E H 0.6577 -0.1443 0.2894 0.338 Uiso 0.68(3) 1 calc PR A 2
H60F H 0.7030 -0.2121 0.2972 0.338 Uiso 0.68(3) 1 calc PR A 2
Br1 Br 0.61169(5) 0.01317(6) 0.37237(3) 0.0925(4) Uani 1 1 d . . .
Br2 Br 0.65788(4) 0.03375(5) 0.49909(3) 0.0665(3) Uani 1 1 d . . .
Br3 Br 0.44030(4) 0.49264(7) 0.37547(3) 0.0818(3) Uani 1 1 d . . .
Br4 Br 0.34948(4) 0.53244(6) 0.24782(3) 0.0731(3) Uani 1 1 d . . .
C1 C 0.7593(3) 0.0861(5) 0.4511(3) 0.058(2) Uani 1 1 d . . .
H1 H 0.7525 0.0291 0.4520 0.070 Uiso 1 1 calc R . .
C2 C 0.8102(4) 0.1111(5) 0.4562(3) 0.068(2) Uani 1 1 d . . .
H2 H 0.8375 0.0718 0.4607 0.082 Uiso 1 1 calc R . .
C3 C 0.8200(4) 0.1955(6) 0.4545(3) 0.071(2) Uani 1 1 d . . .
H3 H 0.8537 0.2138 0.4571 0.085 Uiso 1 1 calc R . .
C4 C 0.7790(3) 0.2526(5) 0.4488(3) 0.061(2) Uani 1 1 d . . .
H4 H 0.7850 0.3099 0.4481 0.073 Uiso 1 1 calc R . .
C5 C 0.7289(3) 0.2236(4) 0.4442(2) 0.0445(16) Uani 1 1 d . . .
C6 C 0.6816(3) 0.2787(4) 0.4372(2) 0.0465(17) Uani 1 1 d . . .
C7 C 0.6847(3) 0.3658(4) 0.4386(2) 0.0465(17) Uani 1 1 d . . .
H7 H 0.7178 0.3924 0.4446 0.056 Uiso 1 1 calc R . .
C8 C 0.6379(3) 0.4135(4) 0.4310(2) 0.0469(17) Uani 1 1 d . . .
C9 C 0.5900(3) 0.3684(4) 0.4222(2) 0.0531(19) Uani 1 1 d . . .
H9 H 0.5576 0.3974 0.4163 0.064 Uiso 1 1 calc R . .
C10 C 0.5894(3) 0.2813(4) 0.4222(2) 0.0466(17) Uani 1 1 d . . .
C11 C 0.5413(3) 0.2298(5) 0.4143(3) 0.058(2) Uani 1 1 d . . .
C12 C 0.4895(3) 0.2614(6) 0.4052(3) 0.069(2) Uani 1 1 d . . .
H12 H 0.4836 0.3190 0.4037 0.083 Uiso 1 1 calc R . .
C13 C 0.4464(4) 0.2061(7) 0.3983(3) 0.089(3) Uani 1 1 d . . .
H13 H 0.4123 0.2257 0.3943 0.106 Uiso 1 1 calc R . .
C14 C 0.4563(4) 0.1216(7) 0.3976(4) 0.097(3) Uani 1 1 d . . .
H14 H 0.4477 0.0831 0.4108 0.116 Uiso 1 1 d R . .
C15 C 0.5074(4) 0.0951(6) 0.4087(4) 0.094(3) Uani 1 1 d . . .
H15 H 0.5142 0.0376 0.4117 0.112 Uiso 1 1 calc R . .
C16 C 0.6403(3) 0.5062(4) 0.4326(2) 0.0526(19) Uani 1 1 d . . .
C17 C 0.6859(4) 0.5512(4) 0.4395(3) 0.069(2) Uani 1 1 d . . .
H17 H 0.7177 0.5220 0.4441 0.083 Uiso 1 1 calc R . .
C18 C 0.6880(4) 0.6367(5) 0.4400(3) 0.076(3) Uani 1 1 d . . .
H18 H 0.7204 0.6636 0.4442 0.092 Uiso 1 1 calc R . .
C19 C 0.6422(4) 0.6843(5) 0.4342(3) 0.073(3) Uani 1 1 d . . .
C20 C 0.5952(4) 0.6394(5) 0.4280(3) 0.073(3) Uani 1 1 d . . .
H20 H 0.5638 0.6687 0.4243 0.087 Uiso 1 1 calc R . .
C21 C 0.5939(4) 0.5538(5) 0.4272(3) 0.069(2) Uani 1 1 d . . .
H21 H 0.5618 0.5262 0.4231 0.083 Uiso 1 1 calc R . .
N7 N 0.6419(3) 0.7717(4) 0.4338(2) 0.070(2) Uani 1 1 d . . .
C23 C 0.5937(5) 0.8185(5) 0.4263(3) 0.091(3) Uani 1 1 d . . .
H23A H 0.5607 0.7910 0.4038 0.109 Uiso 1 1 calc R . .
H23B H 0.5958 0.8741 0.4158 0.109 Uiso 1 1 calc R . .
C24 C 0.5893(7) 0.8258(7) 0.4661(5) 0.106(4) Uani 1 1 d . A .
C27 C 0.6912(5) 0.8160(5) 0.4476(3) 0.097(4) Uani 1 1 d . . .
H27A H 0.7196 0.7901 0.4742 0.117 Uiso 1 1 calc R . .
H27B H 0.6856 0.8725 0.4550 0.117 Uiso 1 1 calc R . .
C28 C 0.7139(5) 0.8218(6) 0.4149(4) 0.092(3) Uani 1 1 d . A .
C31 C 0.3629(3) 0.3117(7) 0.2887(3) 0.080(3) Uani 1 1 d . . .
H31 H 0.3360 0.3481 0.2882 0.096 Uiso 1 1 calc R . .
C32 C 0.3511(4) 0.2258(7) 0.2823(3) 0.085(3) Uani 1 1 d . . .
H32 H 0.3171 0.2049 0.2779 0.102 Uiso 1 1 calc R . .
C33 C 0.3904(4) 0.1740(6) 0.2826(3) 0.077(3) Uani 1 1 d . . .
H33 H 0.3831 0.1168 0.2777 0.092 Uiso 1 1 calc R . .
C34 C 0.4403(4) 0.2042(5) 0.2898(3) 0.070(2) Uani 1 1 d . . .
H34 H 0.4672 0.1679 0.2903 0.084 Uiso 1 1 calc R . .
C35 C 0.4513(3) 0.2899(5) 0.2965(3) 0.0564(19) Uani 1 1 d . . .
C36 C 0.5036(3) 0.3309(5) 0.3043(2) 0.0501(18) Uani 1 1 d . . .
C37 C 0.5500(3) 0.2882(4) 0.3100(2) 0.0508(18) Uani 1 1 d . . .
H37 H 0.5491 0.2300 0.3082 0.061 Uiso 1 1 calc R . .
C38 C 0.5991(3) 0.3310(4) 0.3185(2) 0.0480(17) Uani 1 1 d . . .
C39 C 0.5964(3) 0.4176(4) 0.3197(2) 0.0478(17) Uani 1 1 d . . .
H39 H 0.6275 0.4493 0.3249 0.057 Uiso 1 1 calc R . .
C40 C 0.5485(3) 0.4577(4) 0.3133(2) 0.0442(16) Uani 1 1 d . . .
C41 C 0.5414(3) 0.5502(4) 0.3138(2) 0.0502(18) Uani 1 1 d . . .
C42 C 0.5821(4) 0.6077(5) 0.3192(3) 0.064(2) Uani 1 1 d . . .
H42 H 0.6165 0.5890 0.3234 0.076 Uiso 1 1 calc R . .
C43 C 0.5718(4) 0.6930(5) 0.3183(3) 0.076(3) Uani 1 1 d . . .
H43 H 0.5987 0.7321 0.3216 0.091 Uiso 1 1 calc R . .
C44 C 0.5212(4) 0.7181(6) 0.3126(3) 0.076(3) Uani 1 1 d . . .
H44 H 0.5129 0.7748 0.3125 0.091 Uiso 1 1 calc R . .
C45 C 0.4824(4) 0.6574(6) 0.3070(3) 0.073(2) Uani 1 1 d . . .
H45 H 0.4477 0.6751 0.3025 0.088 Uiso 1 1 calc R . .
C46 C 0.6495(3) 0.2860(4) 0.3248(2) 0.0497(18) Uani 1 1 d . . .
C47 C 0.6557(3) 0.2000(4) 0.3328(2) 0.0508(18) Uani 1 1 d . . .
H47 H 0.6279 0.1714 0.3355 0.061 Uiso 1 1 calc R . .
C48 C 0.7001(3) 0.1559(5) 0.3368(3) 0.058(2) Uani 1 1 d . . .
H48 H 0.7018 0.0985 0.3422 0.070 Uiso 1 1 calc R . .
C49 C 0.7438(3) 0.1943(5) 0.3330(3) 0.063(2) Uani 1 1 d . . .
C50 C 0.7391(3) 0.2812(5) 0.3275(3) 0.070(2) Uani 1 1 d . . .
H50 H 0.7681 0.3106 0.3269 0.085 Uiso 1 1 calc R . .
C51 C 0.6933(3) 0.3249(5) 0.3229(3) 0.064(2) Uani 1 1 d . . .
H51 H 0.6918 0.3826 0.3184 0.077 Uiso 1 1 calc R . .
N8 N 0.7865(2) 0.1502(4) 0.3331(2) 0.0583(18) Uani 1 1 d . . .
C53 C 0.8208(5) 0.1863(7) 0.3184(4) 0.100(4) Uani 1 1 d . . .
H53A H 0.7990 0.2235 0.2940 0.120 Uiso 1 1 calc R . .
H53B H 0.8366 0.1428 0.3082 0.120 Uiso 1 1 calc R . .
C54 C 0.8644(7) 0.2322(9) 0.3526(7) 0.139(6) Uani 1 1 d . A .
C57 C 0.7895(4) 0.0601(6) 0.3368(3) 0.082(3) Uani 1 1 d . . .
H57A H 0.7831 0.0434 0.3608 0.098 Uiso 1 1 calc R . .
H57B H 0.8268 0.0421 0.3438 0.098 Uiso 1 1 calc R . .
C58 C 0.7476(4) 0.0160(7) 0.2955(4) 0.084(3) Uani 1 1 d . A .
N1 N 0.7192(3) 0.1408(3) 0.44510(19) 0.0504(15) Uani 1 1 d . . .
N2 N 0.6352(2) 0.2380(3) 0.42962(18) 0.0478(14) Uani 1 1 d . . .
N3 N 0.5507(3) 0.1476(4) 0.4161(2) 0.070(2) Uani 1 1 d . . .
N4 N 0.4116(3) 0.3427(4) 0.2956(2) 0.0619(17) Uani 1 1 d . . .
N5 N 0.5034(2) 0.4150(4) 0.30624(19) 0.0469(14) Uani 1 1 d . . .
N6 N 0.4913(3) 0.5752(4) 0.3075(2) 0.0585(17) Uani 1 1 d . . .
O1 O 0.5407(5) 0.8591(7) 0.4565(3) 0.135(4) Uani 1 1 d . . .
O2 O 0.6224(6) 0.8032(5) 0.5028(4) 0.156(4) Uani 1 1 d . . .
O3 O 0.6893(4) 0.7985(5) 0.3788(3) 0.116(3) Uani 1 1 d . . .
O4 O 0.7644(4) 0.8551(5) 0.4345(3) 0.118(3) Uani 1 1 d . . .
O5 O 0.8850(5) 0.2269(13) 0.3934(4) 0.284(11) Uani 1 1 d . . .
O6 O 0.8864(5) 0.2896(8) 0.3318(4) 0.157(4) Uani 1 1 d . . .
O7 O 0.7194(4) 0.0492(6) 0.2612(3) 0.124(3) Uani 1 1 d . . .
O8 O 0.7488(4) -0.0636(6) 0.3039(3) 0.119(3) Uani 1 1 d . . .
Zn1 Zn 0.63546(4) 0.10768(5) 0.43278(3) 0.0543(3) Uani 1 1 d . . .
Zn2 Zn 0.43490(4) 0.47628(6) 0.30469(3) 0.0576(3) Uani 1 1 d . . .
O10 O 0.9674(14) 0.077(4) 0.4918(9) 0.41(5) Uani 0.50 1 d P . .
H10A H 0.9855 0.0242 0.4956 0.622 Uiso 0.50 1 d PR . .
O9 O 0.5000 0.018(3) 0.2500 0.52(3) Uani 1 2 d S . .
H9A H 0.5207 0.0138 0.2381 0.784 Uiso 0.50 1 d PR . .
H9B H 0.4839 -0.0284 0.2481 0.784 Uiso 0.50 1 d PR . .
C61 C 0.986(3) 0.133(3) 0.475(2) 0.37(4) Uani 0.50 1 d P . .
H61A H 0.9833 0.1879 0.4855 0.559 Uiso 0.50 1 calc PR . .
H61B H 0.9634 0.1323 0.4436 0.559 Uiso 0.50 1 calc PR . .
H61C H 1.0238 0.1214 0.4829 0.559 Uiso 0.50 1 calc PR . .
O11 O 0.2968(10) 0.070(3) 0.3729(10) 0.33(2) Uani 0.50 1 d P . .
H11A H 0.2932 0.0796 0.3953 0.502 Uiso 0.50 1 d PR . .
H11B H 0.2774 0.1044 0.3528 0.502 Uiso 0.50 1 d PR . .

loop_
_atom_site_aniso_label
_atom_site_aniso_U_11
_atom_site_aniso_U_22
_atom_site_aniso_U_33
_atom_site_aniso_U_23
_atom_site_aniso_U_13
_atom_site_aniso_U_12
C25 0.13(7) 0.14(8) 0.13(6) 0.00(5) 0.06(6) 0.00(6)
C26 0.13(5) 0.14(5) 0.13(4) 0.00(4) 0.06(4) 0.00(4)
C29 0.17(19) 0.16(11) 0.18(15) 0.01(9) 0.07(14) 0.01(9)
C30 0.17(9) 0.16(6) 0.18(9) 0.01(9) 0.09(10) 0.00(6)
C55 0.17(13) 0.19(15) 0.16(10) 0.00(8) 0.07(9) -0.03(10)
C56 0.17(6) 0.18(6) 0.17(5) 0.00(4) 0.08(5) 0.00(5)
C59 0.08(3) 0.09(3) 0.09(3) 0.00(2) 0.04(2) 0.00(2)
C60 0.10(3) 0.10(3) 0.10(3) 0.00(2) 0.05(2) -0.01(2)
C25' 0.19(8) 0.17(6) 0.17(6) -0.01(4) 0.09(6) 0.00(5)
C26' 0.18(4) 0.18(4) 0.18(3) -0.01(2) 0.09(3) 0.01(3)
C29' 0.14(6) 0.14(4) 0.15(5) 0.01(3) 0.07(5) 0.00(3)
C30' 0.15(4) 0.15(3) 0.16(5) 0.01(4) 0.07(5) 0.00(3)
C55' 0.16(5) 0.17(5) 0.15(5) -0.01(3) 0.07(4) -0.01(3)
C56' 0.16(3) 0.16(3) 0.16(2) -0.001(19) 0.08(2) -0.01(2)
C59' 0.23(6) 0.23(7) 0.22(6) 0.00(5) 0.11(5) -0.01(5)
C60' 0.22(5) 0.24(5) 0.22(4) 0.00(3) 0.10(4) -0.02(4)
Br1 0.1442(10) 0.0584(5) 0.0731(6) -0.0137(5) 0.0509(7) -0.0396(6)
Br2 0.0703(6) 0.0577(5) 0.0683(5) 0.0089(4) 0.0309(5) -0.0067(4)
Br3 0.0606(6) 0.1207(8) 0.0689(6) -0.0022(5) 0.0351(5) 0.0250(5)
Br4 0.0556(5) 0.0856(6) 0.0709(6) -0.0051(4) 0.0249(4) 0.0248(4)
C1 0.064(5) 0.038(4) 0.069(5) 0.004(4) 0.029(4) 0.004(4)
C2 0.072(6) 0.058(5) 0.071(6) -0.003(4) 0.032(5) 0.016(4)
C3 0.055(5) 0.077(6) 0.088(6) 0.002(5) 0.040(5) 0.004(4)
C4 0.063(5) 0.051(4) 0.074(6) -0.007(4) 0.038(4) -0.005(4)
C5 0.047(4) 0.041(4) 0.041(4) 0.000(3) 0.017(3) 0.002(3)
C6 0.047(4) 0.042(4) 0.045(4) -0.002(3) 0.017(3) -0.002(3)
C7 0.052(5) 0.032(3) 0.052(4) 0.001(3) 0.022(4) -0.005(3)
C8 0.046(4) 0.034(4) 0.053(4) 0.001(3) 0.018(4) 0.002(3)
C9 0.048(5) 0.048(4) 0.055(5) 0.002(3) 0.019(4) 0.009(4)
C10 0.045(4) 0.039(4) 0.050(4) 0.001(3) 0.017(3) -0.001(3)
C11 0.055(5) 0.045(4) 0.065(5) 0.002(4) 0.022(4) 0.000(4)
C12 0.052(5) 0.069(5) 0.082(6) 0.004(5) 0.029(5) 0.005(4)
C13 0.059(6) 0.080(7) 0.117(8) 0.004(6) 0.034(6) -0.008(5)
C14 0.056(6) 0.096(8) 0.128(9) 0.012(7) 0.037(6) -0.020(6)
C15 0.071(7) 0.058(5) 0.132(9) -0.002(6) 0.033(6) -0.022(5)
C16 0.070(6) 0.036(4) 0.051(4) 0.001(3) 0.029(4) 0.001(4)
C17 0.059(5) 0.031(4) 0.097(7) 0.006(4) 0.020(5) 0.009(4)
C18 0.086(7) 0.035(4) 0.089(7) 0.004(4) 0.026(5) -0.011(4)
C19 0.107(8) 0.031(4) 0.073(6) 0.002(4) 0.037(6) 0.001(5)
C20 0.099(7) 0.045(4) 0.092(7) 0.013(4) 0.060(6) 0.022(5)
C21 0.087(7) 0.045(4) 0.087(6) 0.006(4) 0.052(5) 0.007(4)
N7 0.113(6) 0.024(3) 0.080(5) 0.004(3) 0.052(5) 0.001(4)
C23 0.159(10) 0.041(5) 0.106(8) 0.021(5) 0.091(8) 0.029(6)
C24 0.172(14) 0.045(6) 0.126(12) -0.003(6) 0.091(11) -0.009(7)
C27 0.137(10) 0.034(5) 0.094(8) 0.006(5) 0.034(7) 0.012(6)
C28 0.108(10) 0.044(5) 0.106(9) 0.002(6) 0.037(8) -0.002(5)
C31 0.041(5) 0.103(8) 0.099(7) -0.002(6) 0.037(5) 0.000(5)
C32 0.060(6) 0.090(7) 0.105(8) -0.013(6) 0.040(6) -0.022(5)
C33 0.062(6) 0.073(6) 0.097(7) -0.016(5) 0.040(5) -0.023(5)
C34 0.060(5) 0.062(5) 0.094(7) -0.014(5) 0.042(5) -0.007(4)
C35 0.046(5) 0.057(5) 0.063(5) -0.002(4) 0.024(4) 0.000(4)
C36 0.044(4) 0.056(4) 0.056(5) -0.008(4) 0.029(4) 0.003(4)
C37 0.046(4) 0.044(4) 0.068(5) -0.008(4) 0.032(4) 0.000(3)
C38 0.045(4) 0.052(4) 0.055(4) 0.004(3) 0.030(4) 0.010(3)
C39 0.048(4) 0.045(4) 0.057(4) 0.006(3) 0.032(4) 0.008(3)
C40 0.035(4) 0.048(4) 0.053(4) -0.001(3) 0.025(3) 0.002(3)
C41 0.060(5) 0.049(4) 0.049(4) 0.006(3) 0.033(4) 0.012(4)
C42 0.065(6) 0.058(5) 0.077(6) 0.001(4) 0.042(5) 0.005(4)
C43 0.094(7) 0.055(5) 0.082(6) 0.002(4) 0.046(6) -0.002(5)
C44 0.097(8) 0.050(5) 0.090(7) 0.013(5) 0.052(6) 0.021(5)
C45 0.060(6) 0.076(6) 0.090(7) -0.002(5) 0.041(5) 0.014(5)
C46 0.053(5) 0.044(4) 0.064(5) 0.004(3) 0.037(4) 0.011(3)
C47 0.049(4) 0.047(4) 0.065(5) 0.006(4) 0.034(4) 0.002(3)
C48 0.066(5) 0.052(4) 0.068(5) 0.008(4) 0.042(5) 0.015(4)
C49 0.059(5) 0.058(5) 0.079(6) 0.008(4) 0.039(5) 0.018(4)
C50 0.057(5) 0.065(5) 0.117(7) 0.007(5) 0.063(5) 0.002(4)
C51 0.061(5) 0.046(4) 0.102(7) 0.009(4) 0.052(5) 0.009(4)
N8 0.049(4) 0.046(3) 0.103(5) 0.013(3) 0.055(4) 0.019(3)
C53 0.102(9) 0.086(7) 0.154(11) -0.008(7) 0.095(9) 0.025(7)
C54 0.161(15) 0.124(11) 0.207(18) -0.046(12) 0.148(15) -0.049(11)
C57 0.057(6) 0.078(6) 0.117(8) 0.004(6) 0.048(6) 0.029(5)
C58 0.066(7) 0.087(8) 0.114(9) -0.002(7) 0.054(7) 0.029(6)
N1 0.060(4) 0.034(3) 0.053(4) 0.001(3) 0.024(3) 0.007(3)
N2 0.050(4) 0.036(3) 0.055(4) 0.004(3) 0.024(3) -0.001(3)
N3 0.057(4) 0.047(4) 0.091(5) 0.009(3) 0.023(4) -0.003(3)
N4 0.041(4) 0.063(4) 0.085(5) 0.000(4) 0.033(4) 0.005(3)
N5 0.040(3) 0.049(3) 0.059(4) -0.005(3) 0.030(3) 0.010(3)
N6 0.057(4) 0.050(4) 0.075(5) 0.008(3) 0.038(4) 0.023(3)
O1 0.173(10) 0.148(8) 0.135(8) -0.051(7) 0.115(8) -0.043(7)
O2 0.288(14) 0.069(5) 0.151(9) 0.009(6) 0.138(10) 0.021(7)
O3 0.130(7) 0.114(6) 0.097(6) -0.021(5) 0.048(5) -0.047(5)
O4 0.095(7) 0.104(6) 0.124(7) -0.019(5) 0.028(6) -0.015(5)
O5 0.154(10) 0.58(3) 0.157(10) -0.181(15) 0.108(9) -0.185(15)
O6 0.154(10) 0.161(10) 0.158(10) -0.003(8) 0.076(8) -0.005(8)
O7 0.109(6) 0.157(8) 0.109(6) 0.014(6) 0.054(5) 0.073(6)
O8 0.121(7) 0.099(6) 0.127(7) -0.022(6) 0.051(6) 0.006(5)
Zn1 0.0592(6) 0.0324(4) 0.0617(6) 0.0022(4) 0.0216(5) -0.0049(4)
Zn2 0.0432(5) 0.0657(6) 0.0683(6) -0.0024(4) 0.0304(5) 0.0144(4)
O10 0.24(4) 0.91(14) 0.11(2) -0.10(4) 0.10(3) -0.28(6)
O9 0.38(5) 0.93(11) 0.25(4) 0.000 0.15(4) 0.000
C61 0.62(13) 0.17(4) 0.46(9) -0.17(5) 0.35(9) -0.02(6)
O11 0.094(18) 0.49(6) 0.29(4) 0.13(4) -0.006(19) -0.08(3)

loop_
_atom_type_symbol
_atom_type_description
_atom_type_scat_dispersion_real
_atom_type_scat_dispersion_imag
_atom_type_scat_source
Zn Zn 0.2839 1.4301 'International Tables Vol C Tables 4.2.6.8 and 6.1.1.4'
Br Br -0.2901 2.4595 'International Tables Vol C Tables 4.2.6.8 and 6.1.1.4'
C C 0.0033 0.0016 'International Tables Vol C Tables 4.2.6.8 and 6.1.1.4'
H H 0.0000 0.0000 'International Tables Vol C Tables 4.2.6.8 and 6.1.1.4'
O O 0.0106 0.0060 'International Tables Vol C Tables 4.2.6.8 and 6.1.1.4'
N N 0.0061 0.0033 'International Tables Vol C Tables 4.2.6.8 and 6.1.1.4'

loop_
_geom_angle_atom_site_label_1
_geom_angle_atom_site_label_2
_geom_angle_atom_site_label_3
_geom_angle
C26 C25 O1 110(10)
C26 C25 H25A 109.7
O1 C25 H25A 109.6
C26 C25 H25B 109.7
O1 C25 H25B 109.7
H25A C25 H25B 108.2
C25 C26 H26A 109.5
C25 C26 H26B 109.5
H26A C26 H26B 109.5
C25 C26 H26C 109.5
H26A C26 H26C 109.5
H26B C26 H26C 109.5
C30 C29 O4 108(10)
C30 C29 H29A 110.2
O4 C29 H29A 110.2
C30 C29 H29B 110.1
O4 C29 H29B 110.1
H29A C29 H29B 108.4
C29 C30 H30A 109.4
C29 C30 H30B 109.5
H30A C30 H30B 109.5
C29 C30 H30C 109.5
H30A C30 H30C 109.5
H30B C30 H30C 109.5
C56 C55 O6 112(10)
C56 C55 H55A 109.2
O6 C55 H55A 109.2
C56 C55 H55B 109.2
O6 C55 H55B 109.2
H55A C55 H55B 107.9
C55 C56 H56A 109.5
C55 C56 H56B 109.5
H56A C56 H56B 109.5
C55 C56 H56C 109.5
H56A C56 H56C 109.5
H56B C56 H56C 109.5
O8 C59 C60 113(5)
O8 C59 H59A 109.0
C60 C59 H59A 109.0
O8 C59 H59B 109.0
C60 C59 H59B 109.0
H59A C59 H59B 107.8
C59 C60 H60A 109.5
C59 C60 H60B 109.5
H60A C60 H60B 109.5
C59 C60 H60C 109.5
H60A C60 H60C 109.5
H60B C60 H60C 109.5
O1 C25' C26' 111(6)
O1 C25' H25C 109.4
C26' C25' H25C 109.4
O1 C25' H25D 109.4
C26' C25' H25D 109.4
H25C C25' H25D 108.0
C25' C26' H26D 109.5
C25' C26' H26E 109.5
H26D C26' H26E 109.5
C25' C26' H26F 109.5
H26D C26' H26F 109.5
H26E C26' H26F 109.5
O4 C29' C30' 114(7)
O4 C29' H29C 108.8
C30' C29' H29C 108.8
O4 C29' H29D 108.8
C30' C29' H29D 108.8
H29C C29' H29D 107.7
C29' C30' H30D 109.5
C29' C30' H30E 109.5
H30D C30' H30E 109.5
C29' C30' H30F 109.5
H30D C30' H30F 109.5
H30E C30' H30F 109.5
O6 C55' C56' 112(4)
O6 C55' H55C 109.2
C56' C55' H55C 109.2
O6 C55' H55D 109.3
C56' C55' H55D 109.2
H55C C55' H55D 107.9
C55' C56' H56D 109.5
C55' C56' H56E 109.5
H56D C56' H56E 109.5
C55' C56' H56F 109.5
H56D C56' H56F 109.5
H56E C56' H56F 109.5
C60' C59' O8 109(5)
C60' C59' H59C 109.8
O8 C59' H59C 109.8
C60' C59' H59D 109.8
O8 C59' H59D 109.8
H59C C59' H59D 108.3
C59' C60' H60D 109.5
C59' C60' H60E 109.5
H60D C60' H60E 109.5
C59' C60' H60F 109.5
H60D C60' H60F 109.5
H60E C60' H60F 109.5
N1 C1 C2 122.3(7)
N1 C1 H1 118.9
C2 C1 H1 118.9
C1 C2 C3 118.9(8)
C1 C2 H2 120.5
C3 C2 H2 120.5
C2 C3 C4 119.1(8)
C2 C3 H3 120.4
C4 C3 H3 120.4
C5 C4 C3 119.2(7)
C5 C4 H4 120.4
C3 C4 H4 120.4
N1 C5 C4 121.4(7)
N1 C5 C6 114.6(6)
C4 C5 C6 124.0(6)
N2 C6 C7 122.0(7)
N2 C6 C5 114.6(6)
C7 C6 C5 123.5(6)
C6 C7 C8 120.0(6)
C6 C7 H7 120.0
C8 C7 H7 120.0
C9 C8 C7 116.0(6)
C9 C8 C16 123.0(6)
C7 C8 C16 121.0(6)
C10 C9 C8 121.7(7)
C10 C9 H9 119.2
C8 C9 H9 119.2
N2 C10 C9 120.3(7)
N2 C10 C11 114.9(6)
C9 C10 C11 124.7(7)
N3 C11 C12 121.4(7)
N3 C11 C10 114.1(7)
C12 C11 C10 124.6(7)
C11 C12 C13 119.7(8)
C11 C12 H12 120.2
C13 C12 H12 120.2
C14 C13 C12 117.6(9)
C14 C13 H13 121.2
C12 C13 H13 121.2
C15 C14 C13 119.7(9)
C15 C14 H14 97.8
C13 C14 H14 125.4
C14 C15 N3 123.6(9)
C14 C15 H15 118.2
N3 C15 H15 118.2
C17 C16 C21 115.5(7)
C17 C16 C8 123.8(7)
C21 C16 C8 120.7(7)
C16 C17 C18 124.0(8)
C16 C17 H17 118.0
C18 C17 H17 118.0
C17 C18 C19 120.9(9)
C17 C18 H18 119.6
C19 C18 H18 119.6
N7 C19 C20 120.7(9)
N7 C19 C18 123.1(9)
C20 C19 C18 116.1(7)
C21 C20 C19 122.0(8)
C21 C20 H20 119.0
C19 C20 H20 119.0
C20 C21 C16 121.4(9)
C20 C21 H21 119.3
C16 C21 H21 119.3
C27 N7 C19 120.3(8)
C27 N7 C23 117.2(7)
C19 N7 C23 121.7(8)
N7 C23 C24 111.0(10)
N7 C23 H23A 109.4
C24 C23 H23A 109.4
N7 C23 H23B 109.4
C24 C23 H23B 109.4
H23A C23 H23B 108.0
O2 C24 O1 122.3(14)
O2 C24 C23 128.5(15)
O1 C24 C23 109.2(13)
N7 C27 C28 116.5(9)
N7 C27 H27A 108.2
C28 C27 H27A 108.2
N7 C27 H27B 108.2
C28 C27 H27B 108.2
H27A C27 H27B 107.3
O3 C28 O4 126.8(13)
O3 C28 C27 123.5(12)
O4 C28 C27 109.6(12)
N4 C31 C32 121.9(9)
N4 C31 H31 119.1
C32 C31 H31 119.1
C33 C32 C31 118.3(9)
C33 C32 H32 120.9
C31 C32 H32 120.9
C34 C33 C32 120.8(9)
C34 C33 H33 119.6
C32 C33 H33 119.6
C33 C34 C35 119.8(8)
C33 C34 H34 120.1
C35 C34 H34 120.1
N4 C35 C34 119.7(7)
N4 C35 C36 115.1(7)
C34 C35 C36 125.2(7)
N5 C36 C37 121.0(7)
N5 C36 C35 115.1(6)
C37 C36 C35 123.9(7)
C36 C37 C38 121.1(7)
C36 C37 H37 119.5
C38 C37 H37 119.5
C39 C38 C37 115.5(6)
C39 C38 C46 122.8(6)
C37 C38 C46 121.8(6)
C40 C39 C38 121.3(7)
C40 C39 H39 119.3
C38 C39 H39 119.3
N5 C40 C39 121.3(6)
N5 C40 C41 113.3(6)
C39 C40 C41 125.3(6)
N6 C41 C42 121.2(7)
N6 C41 C40 115.0(6)
C42 C41 C40 123.8(7)
C41 C42 C43 120.3(8)
C41 C42 H42 119.8
C43 C42 H42 119.8
C44 C43 C42 118.3(9)
C44 C43 H43 120.9
C42 C43 H43 120.9
C43 C44 C45 118.3(8)
C43 C44 H44 120.9
C45 C44 H44 120.9
N6 C45 C44 124.5(8)
N6 C45 H45 117.8
C44 C45 H45 117.8
C51 C46 C47 115.3(6)
C51 C46 C38 123.1(6)
C47 C46 C38 121.7(7)
C48 C47 C46 123.3(7)
C48 C47 H47 118.3
C46 C47 H47 118.3
C47 C48 C49 121.8(7)
C47 C48 H48 119.1
C49 C48 H48 119.1
N8 C49 C50 122.2(7)
N8 C49 C48 122.9(7)
C50 C49 C48 114.9(7)
C51 C50 C49 122.4(7)
C51 C50 H50 118.8
C49 C50 H50 118.8
C50 C51 C46 122.1(7)
C50 C51 H51 118.9
C46 C51 H51 118.9
C49 N8 C53 121.1(7)
C49 N8 C57 121.7(7)
C53 N8 C57 115.2(7)
N8 C53 C54 110.2(10)
N8 C53 H53A 109.6
C54 C53 H53A 109.6
N8 C53 H53B 109.6
C54 C53 H53B 109.6
H53A C53 H53B 108.1
O5 C54 C53 130.9(14)
O5 C54 O6 122.5(16)
C53 C54 O6 106.6(15)
N8 C57 C58 113.1(8)
N8 C57 H57A 109.0
C58 C57 H57A 109.0
N8 C57 H57B 109.0
C58 C57 H57B 109.0
H57A C57 H57B 107.8
O7 C58 O8 126.4(12)
O7 C58 C57 125.3(11)
O8 C58 C57 108.3(10)
C1 N1 C5 119.1(7)
C1 N1 Zn1 125.2(5)
C5 N1 Zn1 115.6(5)
C6 N2 C10 119.9(6)
C6 N2 Zn1 119.9(5)
C10 N2 Zn1 120.1(4)
C11 N3 C15 117.6(8)
C11 N3 Zn1 116.9(5)
C15 N3 Zn1 125.4(6)
C31 N4 C35 119.5(7)
C31 N4 Zn2 125.6(6)
C35 N4 Zn2 114.9(5)
C40 N5 C36 119.8(6)
C40 N5 Zn2 120.5(4)
C36 N5 Zn2 119.4(5)
C45 N6 C41 117.4(7)
C45 N6 Zn2 126.3(6)
C41 N6 Zn2 116.0(5)
C24 O1 C25' 123(3)
C24 O1 C25 103(7)
C25' O1 C25 23(7)
C28 O4 C29' 113(5)
C28 O4 C29 125(9)
C29' O4 C29 22(8)
C54 O6 C55' 118(3)
C54 O6 C55 133(7)
C55' O6 C55 29(5)
C58 O8 C59 122(3)
C58 O8 C59' 111(3)
C59 O8 C59' 11(6)
N2 Zn1 N1 75.2(2)
N2 Zn1 N3 73.8(2)
N1 Zn1 N3 149.0(2)
N2 Zn1 Br2 122.31(16)
N1 Zn1 Br2 99.92(15)
N3 Zn1 Br2 98.28(19)
N2 Zn1 Br1 125.77(16)
N1 Zn1 Br1 97.97(15)
N3 Zn1 Br1 98.27(19)
Br2 Zn1 Br1 111.90(4)
N5 Zn2 N6 74.3(2)
N5 Zn2 N4 75.3(2)
N6 Zn2 N4 149.1(2)
N5 Zn2 Br4 134.50(17)
N6 Zn2 Br4 98.88(16)
N4 Zn2 Br4 98.17(17)
N5 Zn2 Br3 114.28(17)
N6 Zn2 Br3 100.54(17)
N4 Zn2 Br3 97.01(18)
Br4 Zn2 Br3 111.21(4)
C61 O10 H10A 112.6
H9A O9 H9B 109.5
O10 C61 H61A 109.5
O10 C61 H61B 109.5
H61A C61 H61B 109.5
O10 C61 H61C 109.5
H61A C61 H61C 109.5
H61B C61 H61C 109.5
H11A O11 H11B 109.4

loop_
_geom_bond_atom_site_label_1
_geom_bond_atom_site_label_2
_geom_bond_distance
C25 C26 1.5(3)
C25 O1 1.5(2)
C25 H25A 0.9700
C25 H25B 0.9700
C26 H26A 0.9600
C26 H26B 0.9600
C26 H26C 0.9600
C29 C30 1.5(3)
C29 O4 1.5(3)
C29 H29A 0.9700
C29 H29B 0.9700
C30 H30A 0.9600
C30 H30B 0.9600
C30 H30C 0.9600
C55 C56 1.52(15)
C55 O6 1.53(18)
C55 H55A 0.9700
C55 H55B 0.9700
C56 H56A 0.9600
C56 H56B 0.9600
C56 H56C 0.9600
C59 O8 1.48(7)
C59 C60 1.50(10)
C59 H59A 0.9700
C59 H59B 0.9700
C60 H60A 0.9600
C60 H60B 0.9600
C60 H60C 0.9600
C25' O1 1.48(12)
C25' C26' 1.51(10)
C25' H25C 0.9700
C25' H25D 0.9700
C26' H26D 0.9600
C26' H26E 0.9600
C26' H26F 0.9600
C29' O4 1.47(12)
C29' C30' 1.48(14)
C29' H29C 0.9700
C29' H29D 0.9700
C30' H30D 0.9600
C30' H30E 0.9600
C30' H30F 0.9600
C55' O6 1.50(9)
C55' C56' 1.52(8)
C55' H55C 0.9700
C55' H55D 0.9700
C56' H56D 0.9600
C56' H56E 0.9600
C56' H56F 0.9600
C59' C60' 1.49(8)
C59' O8 1.53(7)
C59' H59C 0.9700
C59' H59D 0.9700
C60' H60D 0.9600
C60' H60E 0.9600
C60' H60F 0.9600
Br1 Zn1 2.4127(13)
Br2 Zn1 2.3994(12)
Br3 Zn2 2.4180(13)
Br4 Zn2 2.3956(12)
C1 N1 1.335(9)
C1 C2 1.377(11)
C1 H1 0.9300
C2 C3 1.379(12)
C2 H2 0.9300
C3 C4 1.383(11)
C3 H3 0.9300
C4 C5 1.379(10)
C4 H4 0.9300
C5 N1 1.349(8)
C5 C6 1.486(10)
C6 N2 1.332(8)
C6 C7 1.390(9)
C7 C8 1.401(9)
C7 H7 0.9300
C8 C9 1.393(10)
C8 C16 1.479(10)
C9 C10 1.389(10)
C9 H9 0.9300
C10 N2 1.342(9)
C10 C11 1.463(10)
C11 N3 1.330(10)
C11 C12 1.388(11)
C12 C13 1.398(12)
C12 H12 0.9300
C13 C14 1.376(14)
C13 H13 0.9300
C14 C15 1.328(13)
C14 H14 0.8633
C15 N3 1.370(11)
C15 H15 0.9300
C16 C17 1.357(11)
C16 C21 1.412(11)
C17 C18 1.362(10)
C17 H17 0.9300
C18 C19 1.395(12)
C18 H18 0.9300
C19 N7 1.393(10)
C19 C20 1.393(13)
C20 C21 1.365(11)
C20 H20 0.9300
C21 H21 0.9300
N7 C27 1.388(12)
N7 C23 1.424(11)
C23 C24 1.458(15)
C23 H23A 0.9700
C23 H23B 0.9700
C24 O2 1.215(15)
C24 O1 1.319(16)
C27 C28 1.541(16)
C27 H27A 0.9700
C27 H27B 0.9700
C28 O3 1.169(13)
C28 O4 1.323(13)
C31 N4 1.329(10)
C31 C32 1.400(13)
C31 H31 0.9300
C32 C33 1.354(13)
C32 H32 0.9300
C33 C34 1.352(11)
C33 H33 0.9300
C34 C35 1.395(11)
C34 H34 0.9300
C35 N4 1.365(9)
C35 C36 1.474(10)
C36 N5 1.343(9)
C36 C37 1.368(9)
C37 C38 1.405(10)
C37 H37 0.9300
C38 C39 1.385(10)
C38 C46 1.473(9)
C39 C40 1.376(9)
C39 H39 0.9300
C40 N5 1.325(9)
C40 C41 1.487(10)
C41 N6 1.341(9)
C41 C42 1.382(11)
C42 C43 1.387(11)
C42 H42 0.9300
C43 C44 1.361(12)
C43 H43 0.9300
C44 C45 1.378(12)
C44 H44 0.9300
C45 N6 1.331(11)
C45 H45 0.9300
C46 C51 1.380(10)
C46 C47 1.393(10)
C47 C48 1.353(10)
C47 H47 0.9300
C48 C49 1.403(11)
C48 H48 0.9300
C49 N8 1.364(9)
C49 C50 1.396(11)
C50 C51 1.376(10)
C50 H50 0.9300
C51 H51 0.9300
N8 C53 1.394(11)
N8 C57 1.441(11)
C53 C54 1.419(18)
C53 H53A 0.9700
C53 H53B 0.9700
C54 O5 1.26(2)
C54 O6 1.463(16)
C57 C58 1.514(14)
C57 H57A 0.9700
C57 H57B 0.9700
C58 O7 1.192(12)
C58 O8 1.299(13)
N1 Zn1 2.184(6)
N2 Zn1 2.080(5)
N3 Zn1 2.198(7)
N4 Zn2 2.201(6)
N5 Zn2 2.092(5)
N6 Zn2 2.176(7)
O10 C61 1.30(6)
O10 H10A 0.9600
O9 H9A 0.8500
O9 H9B 0.8500
C61 H61A 0.9600
C61 H61B 0.9600
C61 H61C 0.9600
O11 H11A 0.8501
O11 H11B 0.8501

loop_
_geom_torsion_atom_site_label_1
_geom_torsion_atom_site_label_2
_geom_torsion_atom_site_label_3
_geom_torsion_atom_site_label_4
_geom_torsion
N1 C1 C2 C3 -0.7(13)
C1 C2 C3 C4 1.6(13)
C2 C3 C4 C5 -1.2(13)
C3 C4 C5 N1 -0.1(12)
C3 C4 C5 C6 -178.9(7)
N1 C5 C6 N2 -4.7(9)
C4 C5 C6 N2 174.2(7)
N1 C5 C6 C7 174.8(6)
C4 C5 C6 C7 -6.3(11)
N2 C6 C7 C8 -1.4(11)
C5 C6 C7 C8 179.1(6)
C6 C7 C8 C9 -0.1(10)
C6 C7 C8 C16 179.6(6)
C7 C8 C9 C10 1.6(10)
C16 C8 C9 C10 -178.1(7)
C8 C9 C10 N2 -1.6(11)
C8 C9 C10 C11 178.4(7)
N2 C10 C11 N3 0.4(10)
C9 C10 C11 N3 -179.6(7)
N2 C10 C11 C12 -178.8(7)
C9 C10 C11 C12 1.2(13)
N3 C11 C12 C13 0.9(13)
C10 C11 C12 C13 -179.9(8)
C11 C12 C13 C14 -4.9(15)
C12 C13 C14 C15 8.4(18)
C13 C14 C15 N3 -8.1(19)
C9 C8 C16 C17 -177.3(8)
C7 C8 C16 C17 3.0(11)
C9 C8 C16 C21 3.0(11)
C7 C8 C16 C21 -176.7(7)
C21 C16 C17 C18 -1.9(13)
C8 C16 C17 C18 178.4(8)
C16 C17 C18 C19 1.3(15)
C17 C18 C19 N7 -179.1(8)
C17 C18 C19 C20 0.0(14)
N7 C19 C20 C21 178.6(8)
C18 C19 C20 C21 -0.6(14)
C19 C20 C21 C16 -0.1(14)
C17 C16 C21 C20 1.3(12)
C8 C16 C21 C20 -179.0(8)
C20 C19 N7 C27 168.5(9)
C18 C19 N7 C27 -12.4(13)
C20 C19 N7 C23 -1.5(13)
C18 C19 N7 C23 177.6(8)
C27 N7 C23 C24 -88.6(10)
C19 N7 C23 C24 81.7(11)
N7 C23 C24 O2 5.8(17)
N7 C23 C24 O1 -171.4(9)
C19 N7 C27 C28 77.9(10)
C23 N7 C27 C28 -111.6(9)
N7 C27 C28 O3 7.7(14)
N7 C27 C28 O4 -171.3(8)
N4 C31 C32 C33 -0.9(15)
C31 C32 C33 C34 1.3(16)
C32 C33 C34 C35 -0.8(15)
C33 C34 C35 N4 -0.2(13)
C33 C34 C35 C36 -179.4(8)
N4 C35 C36 N5 -4.6(10)
C34 C35 C36 N5 174.6(8)
N4 C35 C36 C37 174.2(7)
C34 C35 C36 C37 -6.6(13)
N5 C36 C37 C38 0.6(11)
C35 C36 C37 C38 -178.2(7)
C36 C37 C38 C39 -1.2(10)
C36 C37 C38 C46 179.9(7)
C37 C38 C39 C40 0.6(10)
C46 C38 C39 C40 179.5(7)
C38 C39 C40 N5 0.7(11)
C38 C39 C40 C41 -179.8(7)
N5 C40 C41 N6 0.5(9)
C39 C40 C41 N6 -179.0(7)
N5 C40 C41 C42 -177.8(7)
C39 C40 C41 C42 2.7(12)
N6 C41 C42 C43 0.4(12)
C40 C41 C42 C43 178.6(7)
C41 C42 C43 C44 0.7(13)
C42 C43 C44 C45 -1.4(14)
C43 C44 C45 N6 1.2(15)
C39 C38 C46 C51 -14.6(12)
C37 C38 C46 C51 164.2(8)
C39 C38 C46 C47 166.1(7)
C37 C38 C46 C47 -15.1(11)
C51 C46 C47 C48 -2.4(12)
C38 C46 C47 C48 176.9(7)
C46 C47 C48 C49 -0.2(13)
C47 C48 C49 N8 -174.1(8)
C47 C48 C49 C50 3.5(12)
N8 C49 C50 C51 173.2(8)
C48 C49 C50 C51 -4.4(14)
C49 C50 C51 C46 2.0(15)
C47 C46 C51 C50 1.5(12)
C38 C46 C51 C50 -177.8(8)
C50 C49 N8 C53 -14.1(14)
C48 C49 N8 C53 163.4(9)
C50 C49 N8 C57 -177.0(9)
C48 C49 N8 C57 0.4(13)
C49 N8 C53 C54 85.1(13)
C57 N8 C53 C54 -110.9(11)
N8 C53 C54 O5 22(2)
N8 C53 C54 O6 -161.4(9)
C49 N8 C57 C58 73.3(11)
C53 N8 C57 C58 -90.6(10)
N8 C57 C58 O7 9.3(14)
N8 C57 C58 O8 -172.1(8)
C2 C1 N1 C5 -0.5(12)
C2 C1 N1 Zn1 176.0(6)
C4 C5 N1 C1 0.9(11)
C6 C5 N1 C1 179.8(6)
C4 C5 N1 Zn1 -176.0(5)
C6 C5 N1 Zn1 3.0(8)
C7 C6 N2 C10 1.4(10)
C5 C6 N2 C10 -179.0(6)
C7 C6 N2 Zn1 -175.2(5)
C5 C6 N2 Zn1 4.3(8)
C9 C10 N2 C6 0.1(10)
C11 C10 N2 C6 -179.9(6)
C9 C10 N2 Zn1 176.7(5)
C11 C10 N2 Zn1 -3.3(8)
C12 C11 N3 C15 -0.1(13)
C10 C11 N3 C15 -179.4(8)
C12 C11 N3 Zn1 -178.3(6)
C10 C11 N3 Zn1 2.4(9)
C14 C15 N3 C11 3.8(16)
C14 C15 N3 Zn1 -178.2(9)
C32 C31 N4 C35 -0.1(14)
C32 C31 N4 Zn2 178.5(7)
C34 C35 N4 C31 0.6(12)
C36 C35 N4 C31 179.9(7)
C34 C35 N4 Zn2 -178.1(6)
C36 C35 N4 Zn2 1.2(9)
C39 C40 N5 C36 -1.4(10)
C41 C40 N5 C36 179.0(6)
C39 C40 N5 Zn2 172.1(5)
C41 C40 N5 Zn2 -7.5(8)
C37 C36 N5 C40 0.8(11)
C35 C36 N5 C40 179.7(6)
C37 C36 N5 Zn2 -172.8(5)
C35 C36 N5 Zn2 6.1(8)
C44 C45 N6 C41 -0.2(13)
C44 C45 N6 Zn2 174.1(7)
C42 C41 N6 C45 -0.6(11)
C40 C41 N6 C45 -179.0(7)
C42 C41 N6 Zn2 -175.5(6)
C40 C41 N6 Zn2 6.1(8)
O2 C24 O1 C25' 4(6)
C23 C24 O1 C25' -178(5)
O2 C24 O1 C25 -8(7)
C23 C24 O1 C25 170(7)
C26' C25' O1 C24 -169(4)
C26' C25' O1 C25 -138(37)
C26 C25 O1 C24 -147(8)
C26 C25 O1 C25' 60(28)
O3 C28 O4 C29' 0(4)
C27 C28 O4 C29' 179(4)
O3 C28 O4 C29 -21(10)
C27 C28 O4 C29 158(10)
C30' C29' O4 C28 -164(5)
C30' C29' O4 C29 -36(35)
C30 C29 O4 C28 -172(9)
C30 C29 O4 C29' 126(49)
O5 C54 O6 C55' 2(4)
C53 C54 O6 C55' -175(4)
O5 C54 O6 C55 -28(8)
C53 C54 O6 C55 155(8)
C56' C55' O6 C54 -167(3)
C56' C55' O6 C55 -37(17)
C56 C55 O6 C54 -79(10)
C56 C55 O6 C55' -148(28)
O7 C58 O8 C59 -3(4)
C57 C58 O8 C59 179(3)
O7 C58 O8 C59' -2(3)
C57 C58 O8 C59' 180(3)
C60 C59 O8 C58 -174(3)
C60 C59 O8 C59' -179(100)
C60' C59' O8 C58 -136(5)
C60' C59' O8 C59 39(24)
C6 N2 Zn1 N1 -2.1(5)
C10 N2 Zn1 N1 -178.8(6)
C6 N2 Zn1 N3 -180.0(6)
C10 N2 Zn1 N3 3.4(5)
C6 N2 Zn1 Br2 90.4(5)
C10 N2 Zn1 Br2 -86.2(5)
C6 N2 Zn1 Br1 -91.4(5)
C10 N2 Zn1 Br1 92.0(5)
C1 N1 Zn1 N2 -177.3(6)
C5 N1 Zn1 N2 -0.7(5)
C1 N1 Zn1 N3 -173.3(6)
C5 N1 Zn1 N3 3.4(8)
C1 N1 Zn1 Br2 61.7(6)
C5 N1 Zn1 Br2 -121.7(5)
C1 N1 Zn1 Br1 -52.3(6)
C5 N1 Zn1 Br1 124.3(5)
C11 N3 Zn1 N2 -3.1(6)
C15 N3 Zn1 N2 178.9(9)
C11 N3 Zn1 N1 -7.1(9)
C15 N3 Zn1 N1 174.8(7)
C11 N3 Zn1 Br2 118.3(6)
C15 N3 Zn1 Br2 -59.8(8)
C11 N3 Zn1 Br1 -128.0(6)
C15 N3 Zn1 Br1 53.9(8)
C40 N5 Zn2 N6 8.2(5)
C36 N5 Zn2 N6 -178.3(6)
C40 N5 Zn2 N4 -177.7(6)
C36 N5 Zn2 N4 -4.2(5)
C40 N5 Zn2 Br4 95.3(5)
C36 N5 Zn2 Br4 -91.2(6)
C40 N5 Zn2 Br3 -86.5(5)
C36 N5 Zn2 Br3 87.0(5)
C45 N6 Zn2 N5 178.2(7)
C41 N6 Zn2 N5 -7.4(5)
C45 N6 Zn2 N4 167.1(6)
C41 N6 Zn2 N4 -18.5(8)
C45 N6 Zn2 Br4 44.4(7)
C41 N6 Zn2 Br4 -141.3(5)
C45 N6 Zn2 Br3 -69.3(7)
C41 N6 Zn2 Br3 105.0(5)
C31 N4 Zn2 N5 -177.2(8)
C35 N4 Zn2 N5 1.4(5)
C31 N4 Zn2 N6 -166.2(7)
C35 N4 Zn2 N6 12.4(9)
C31 N4 Zn2 Br4 -43.3(7)
C35 N4 Zn2 Br4 135.4(5)
C31 N4 Zn2 Br3 69.4(7)
C35 N4 Zn2 Br3 -111.9(5)
